data_4074294
loop_
_publ_author_name
'Amor, Inmaculada'
'Garc\'ia, M. Esther'
'Ruiz, Miguel A.'
'S\'aez, David'
'Hamidov, Hayrullo'
'Jeffery, John C.'

_publ_section_title
;
 Formation and Cleavage of P&#x2212;C, Mo&#x2212;C, and C&#x2212;H Bonds
 Involving Arylphosphinidene and Cyclopentadienyl Ligands at Dimolybdenum
 Centers
;
_journal_issue 20
_journal_name_full Organometallics
_journal_page_first 4857
_journal_paper_doi 10.1021/om0605229
_journal_volume 25
_journal_year 2006
_chemical_formula_moiety 'C30 H39 Cl Cu Mo2 O2 P, 0.5(C8 H10)'
_chemical_formula_sum 'C34 H44 Cl Cu Mo2 O2 P'
_chemical_formula_weight 806.53
_space_group_IT_number 14
_symmetry_cell_setting monoclinic
_symmetry_space_group_name_Hall '-P 2yn'
_symmetry_space_group_name_H-M 'P 1 21/n 1'
_atom_sites_solution_hydrogens geom
_atom_sites_solution_primary direct
_atom_sites_solution_secondary difmap
_audit_creation_method SHELXL-97
_cell_angle_alpha 90.00
_cell_angle_beta 96.19(3)
_cell_angle_gamma 90.00
_cell_formula_units_Z 4
_cell_length_a 10.559(2)
_cell_length_b 22.180(4)
_cell_length_c 14.337(3)
_cell_measurement_reflns_used 129
_cell_measurement_temperature 100(2)
_cell_measurement_theta_max 27.31
_cell_measurement_theta_min 2.33
_cell_volume 3338.1(11)
_computing_cell_refinement 'SAINT (Bruker, 2001)'
_computing_data_collection 'SMART (Bruker, 2001)'
_computing_data_reduction 'SHELXTL (Bruker, 2001)'
_computing_molecular_graphics 'SHELXTL (Bruker, 2001)'
_computing_publication_material 'SHELXTL (Bruker, 2001)'
_computing_structure_refinement 'SHELXTL (Bruker, 2001)'
_computing_structure_solution 'SHELXTL (Bruker, 2001)'
_diffrn_ambient_temperature 100(2)
_diffrn_detector 'CCD plate'
_diffrn_detector_area_resol_mean 8.366
_diffrn_detector_type 'Bruker-AXS SMART APEX'
_diffrn_measured_fraction_theta_full 1.000
_diffrn_measured_fraction_theta_max 1.000
_diffrn_measurement_details 'frames, 0.3\% width'
_diffrn_measurement_device 'three-circle diffractometer'
_diffrn_measurement_device_type 'Bruker-AXS D8'
_diffrn_measurement_method '\w scans'
_diffrn_measurement_specimen_support 'glass fibre'
_diffrn_radiation_collimation monocap
_diffrn_radiation_monochromator graphite
_diffrn_radiation_probe x-ray
_diffrn_radiation_type 'Mo K\a'
_diffrn_radiation_wavelength 0.71074
_diffrn_reflns_av_R_equivalents 0.0484
_diffrn_reflns_av_sigmaI/netI 0.0531
_diffrn_reflns_limit_h_max 13
_diffrn_reflns_limit_h_min -13
_diffrn_reflns_limit_k_max 28
_diffrn_reflns_limit_k_min -24
_diffrn_reflns_limit_l_max 14
_diffrn_reflns_limit_l_min -18
_diffrn_reflns_number 23739
_diffrn_reflns_theta_full 27.48
_diffrn_reflns_theta_max 27.48
_diffrn_reflns_theta_min 1.70
_diffrn_source 'sealed X-ray tube'
_diffrn_source_current 40
_diffrn_source_power 2
_diffrn_source_target Mo
_diffrn_source_voltage 50
_exptl_absorpt_coefficient_mu 1.528
_exptl_absorpt_correction_T_max 0.672
_exptl_absorpt_correction_T_min 0.615
_exptl_absorpt_correction_type multi-scan
_exptl_absorpt_process_details 'SADABS (Sheldrick, 2001)'
_exptl_crystal_colour Black
_exptl_crystal_density_diffrn 1.605
_exptl_crystal_density_method 'not measured'
_exptl_crystal_description Block
_exptl_crystal_F_000 1636
_exptl_crystal_size_max 0.32
_exptl_crystal_size_mid 0.26
_exptl_crystal_size_min 0.26
_refine_diff_density_max 0.898
_refine_diff_density_min -1.147
_refine_diff_density_rms 0.118
_refine_ls_extinction_method none
_refine_ls_goodness_of_fit_ref 1.064
_refine_ls_hydrogen_treatment constr
_refine_ls_matrix_type full
_refine_ls_number_parameters 380
_refine_ls_number_reflns 7647
_refine_ls_number_restraints 7
_refine_ls_restrained_S_all 1.087
_refine_ls_R_factor_all 0.0549
_refine_ls_R_factor_gt 0.0411
_refine_ls_shift/su_max 0.001
_refine_ls_shift/su_mean 0.000
_refine_ls_structure_factor_coef Fsqd
_refine_ls_weighting_details 'calc w=1/[\s^2^(Fo^2^)+(0.0348P)^2^+2.3566P] where P=(Fo^2^+2Fc^2^)/3'
_refine_ls_weighting_scheme calc
_refine_ls_wR_factor_gt 0.0855
_refine_ls_wR_factor_ref 0.0906
_reflns_number_gt 6203
_reflns_number_total 7647
_reflns_threshold_expression >2sigma(I)
_cod_data_source_file om0605229si20060614_014719.cif
_cod_data_source_block compound7
_cod_depositor_comments
;
The following automatic conversions were performed:

'_symmetry_cell_setting' value 'Monoclinic' changed to 'monoclinic'
according to /home/saulius/struct/CIF-dictionaries/cif_core.dic
dictionary named 'cif_core.dic' version 2.4.1 from
2010-06-29.

'_diffrn_radiation_probe' value 'X-ray' changed to
'x-ray' according to
/home/saulius/struct/CIF-dictionaries/cif_core.dic dictionary named
'cif_core.dic' version 2.4.1 from 2010-06-29.

Automatic conversion script
Id: cif_fix_values 1715 2011-07-08 13:25:40Z adriana 

The following automatic conversions were performed:

data name '_diffrn_specimen_support' was replaced with
'_diffrn_measurement_specimen_support' as specified in the
replacement file 'data/replacement-values/replacement_tags.lst'.

Automatic conversion script
Id: cif_correct_tags 9268 2022-04-12 08:56:07Z antanas 
;
_cod_original_cell_volume 3338.1(12)
_cod_original_sg_symbol_H-M P2(1)/n
_cod_database_code 4074294

loop_
_symmetry_equiv_pos_as_xyz
'x, y, z'
'-x+1/2, y+1/2, -z+1/2'
'-x, -y, -z'
'x-1/2, -y-1/2, z-1/2'

loop_
_atom_site_label
_atom_site_type_symbol
_atom_site_fract_x
_atom_site_fract_y
_atom_site_fract_z
_atom_site_U_iso_or_equiv
_atom_site_adp_type
_atom_site_occupancy
_atom_site_symmetry_multiplicity
_atom_site_calc_flag
_atom_site_refinement_flags
Mo1 Mo 0.74137(3) 0.172921(14) 0.60975(2) 0.01222(8) Uani 1 1 d .
Cu1 Cu 0.63156(4) 0.24771(2) 0.72406(3) 0.01524(10) Uani 1 1 d .
Cl1 Cl 0.55763(9) 0.33635(4) 0.75019(6) 0.01877(19) Uani 1 1 d .
C1 C 0.7663(4) 0.26041(17) 0.6049(2) 0.0177(8) Uani 1 1 d .
O1 O 0.7887(3) 0.31100(13) 0.59036(19) 0.0285(7) Uani 1 1 d .
C2 C 0.9242(4) 0.17531(17) 0.6523(3) 0.0196(8) Uani 1 1 d .
O2 O 1.0322(3) 0.17800(14) 0.6757(2) 0.0297(7) Uani 1 1 d .
C11 C 0.6164(3) 0.09243(17) 0.5450(2) 0.0180(8) Uani 1 1 d .
H11 H 0.5780 0.0650 0.5844 0.022 Uiso 1 1 calc R
C12 C 0.7400(4) 0.08676(17) 0.5155(2) 0.0193(8) Uani 1 1 d .
H12 H 0.7983 0.0548 0.5311 0.023 Uiso 1 1 calc R
C13 C 0.7609(4) 0.13728(18) 0.4586(2) 0.0191(8) Uani 1 1 d .
H13 H 0.8359 0.1453 0.4297 0.023 Uiso 1 1 calc R
C14 C 0.6502(4) 0.17362(17) 0.4526(2) 0.0193(8) Uani 1 1 d .
H14 H 0.6380 0.2104 0.4189 0.023 Uiso 1 1 calc R
C15 C 0.5602(4) 0.14565(17) 0.5058(2) 0.0179(8) Uani 1 1 d .
H15 H 0.4774 0.1602 0.5134 0.021 Uiso 1 1 calc R
Mo2 Mo 0.73332(3) 0.168436(13) 0.92716(2) 0.01148(8) Uani 1 1 d .
C21 C 0.8852(4) 0.23765(19) 0.8925(3) 0.0261(9) Uani 1 1 d .
H21 H 0.9123 0.2393 0.8315 0.031 Uiso 1 1 calc R
C22 C 0.9402(4) 0.20206(19) 0.9679(3) 0.0277(9) Uani 1 1 d .
H22 H 1.0114 0.1760 0.9669 0.033 Uiso 1 1 calc R
C23 C 0.8703(4) 0.21226(17) 1.0448(3) 0.0231(9) Uani 1 1 d .
H23 H 0.8864 0.1942 1.1051 0.028 Uiso 1 1 calc R
C24 C 0.7723(4) 0.25395(18) 1.0170(3) 0.0229(8) Uani 1 1 d .
H24 H 0.7104 0.2683 1.0550 0.028 Uiso 1 1 calc R
C25 C 0.7821(4) 0.27053(17) 0.9236(3) 0.0227(9) Uani 1 1 d .
H25 H 0.7294 0.2987 0.8877 0.027 Uiso 1 1 calc R
P3 P 0.70687(8) 0.15560(4) 0.76282(6) 0.01160(18) Uani 1 1 d .
C31 C 0.6278(3) 0.10240(15) 0.8355(2) 0.0115(7) Uani 1 1 d .
C32 C 0.5270(3) 0.13236(15) 0.8804(2) 0.0115(7) Uani 1 1 d .
C33 C 0.5439(3) 0.13596(16) 0.9792(2) 0.0130(7) Uani 1 1 d .
H33 H 0.4857 0.1593 1.0102 0.016 Uiso 1 1 calc R
C34 C 0.6449(3) 0.10591(15) 1.0342(2) 0.0123(7) Uani 1 1 d .
C35 C 0.7331(3) 0.07222(16) 0.9877(2) 0.0135(7) Uani 1 1 d .
H35 H 0.7998 0.0518 1.0248 0.016 Uiso 1 1 calc R
C36 C 0.7275(3) 0.06729(16) 0.8893(2) 0.0127(7) Uani 1 1 d .
C41 C 0.3977(3) 0.15121(16) 0.8297(2) 0.0149(7) Uani 1 1 d .
C42 C 0.3887(3) 0.14340(19) 0.7227(2) 0.0218(8) Uani 1 1 d .
H42A H 0.4430 0.1734 0.6963 0.033 Uiso 1 1 calc R
H42B H 0.3002 0.1491 0.6957 0.033 Uiso 1 1 calc R
H42C H 0.4171 0.1028 0.7078 0.033 Uiso 1 1 calc R
C43 C 0.2991(3) 0.10787(18) 0.8660(3) 0.0204(8) Uani 1 1 d .
H43A H 0.3232 0.0661 0.8544 0.031 Uiso 1 1 calc R
H43B H 0.2146 0.1161 0.8332 0.031 Uiso 1 1 calc R
H43C H 0.2971 0.1140 0.9336 0.031 Uiso 1 1 calc R
C44 C 0.3618(4) 0.21622(17) 0.8525(3) 0.0198(8) Uani 1 1 d .
H44A H 0.3596 0.2204 0.9204 0.030 Uiso 1 1 calc R
H44B H 0.2777 0.2257 0.8201 0.030 Uiso 1 1 calc R
H44C H 0.4252 0.2440 0.8317 0.030 Uiso 1 1 calc R
C51 C 0.6463(3) 0.10497(17) 1.1418(2) 0.0156(7) Uani 1 1 d .
C52 C 0.5305(4) 0.06678(19) 1.1612(2) 0.0231(9) Uani 1 1 d .
H52A H 0.4521 0.0875 1.1365 0.035 Uiso 1 1 calc R
H52B H 0.5310 0.0610 1.2290 0.035 Uiso 1 1 calc R
H52C H 0.5347 0.0275 1.1305 0.035 Uiso 1 1 calc R
C53 C 0.6311(4) 0.16784(18) 1.1841(3) 0.0256(9) Uani 1 1 d .
H53A H 0.7100 0.1908 1.1817 0.038 Uiso 1 1 calc R
H53B H 0.6132 0.1638 1.2495 0.038 Uiso 1 1 calc R
H53C H 0.5605 0.1890 1.1482 0.038 Uiso 1 1 calc R
C54 C 0.7669(4) 0.07484(18) 1.1911(2) 0.0197(8) Uani 1 1 d .
H54A H 0.7712 0.0329 1.1700 0.030 Uiso 1 1 calc R
H54B H 0.7639 0.0757 1.2591 0.030 Uiso 1 1 calc R
H54C H 0.8425 0.0967 1.1754 0.030 Uiso 1 1 calc R
C61 C 0.8168(3) 0.02242(16) 0.8455(2) 0.0147(7) Uani 1 1 d .
C62 C 0.8320(4) -0.03442(17) 0.9068(2) 0.0206(8) Uani 1 1 d .
H62A H 0.8764 -0.0656 0.8745 0.031 Uiso 1 1 calc R
H62B H 0.7477 -0.0493 0.9185 0.031 Uiso 1 1 calc R
H62C H 0.8815 -0.0246 0.9667 0.031 Uiso 1 1 calc R
C63 C 0.9492(3) 0.04942(18) 0.8377(3) 0.0208(8) Uani 1 1 d .
H63A H 0.9860 0.0635 0.8996 0.031 Uiso 1 1 calc R
H63B H 0.9415 0.0834 0.7939 0.031 Uiso 1 1 calc R
H63C H 1.0047 0.0186 0.8148 0.031 Uiso 1 1 calc R
C64 C 0.7569(3) 0.00280(17) 0.7474(2) 0.0173(7) Uani 1 1 d .
H64A H 0.7572 0.0369 0.7039 0.026 Uiso 1 1 calc R
H64B H 0.6691 -0.0105 0.7511 0.026 Uiso 1 1 calc R
H64C H 0.8064 -0.0305 0.7248 0.026 Uiso 1 1 calc R
C3 C 0.1371(8) 0.0958(5) 0.4982(6) 0.117(4) Uani 1 1 d D
H3A H 0.2153 0.0860 0.4702 0.176 Uiso 1 1 calc R
H3B H 0.1586 0.1078 0.5637 0.176 Uiso 1 1 calc R
H3C H 0.0929 0.1290 0.4633 0.176 Uiso 1 1 calc R
C4 C 0.0629(7) 0.0484(3) 0.4945(6) 0.073(2) Uani 1 1 d D
C5 C -0.0032(6) 0.0277(4) 0.4138(4) 0.077(3) Uani 1 1 d D
H5 H -0.0012 0.0495 0.3569 0.092 Uiso 1 1 calc RD
C6 C -0.0705(7) -0.0230(4) 0.4150(5) 0.087(3) Uani 1 1 d D
H6 H -0.1179 -0.0400 0.3613 0.104 Uiso 1 1 calc RD

loop_
_atom_site_aniso_label
_atom_site_aniso_U_11
_atom_site_aniso_U_22
_atom_site_aniso_U_33
_atom_site_aniso_U_23
_atom_site_aniso_U_13
_atom_site_aniso_U_12
Mo1 0.01263(15) 0.01478(16) 0.00962(14) 0.00117(11) 0.00292(11) 0.00194(12)
Cu1 0.0161(2) 0.0143(2) 0.0156(2) -0.00145(17) 0.00278(16) 0.00120(18)
Cl1 0.0229(5) 0.0148(4) 0.0178(4) -0.0012(3) -0.0010(3) 0.0040(4)
C1 0.0226(19) 0.020(2) 0.0114(17) 0.0009(14) 0.0077(14) 0.0013(16)
O1 0.0401(18) 0.0221(15) 0.0263(15) 0.0022(12) 0.0174(13) -0.0036(13)
C2 0.022(2) 0.021(2) 0.0168(18) 0.0013(15) 0.0064(15) 0.0009(16)
O2 0.0155(14) 0.0382(18) 0.0348(17) -0.0005(14) 0.0003(12) -0.0018(13)
C11 0.0185(18) 0.0209(19) 0.0143(17) -0.0039(15) 0.0011(14) 0.0002(15)
C12 0.024(2) 0.021(2) 0.0125(17) -0.0033(15) 0.0017(14) 0.0075(16)
C13 0.0211(19) 0.027(2) 0.0102(17) -0.0029(15) 0.0048(14) 0.0044(16)
C14 0.027(2) 0.0199(19) 0.0108(17) 0.0008(15) 0.0003(14) 0.0034(16)
C15 0.0169(18) 0.023(2) 0.0130(17) -0.0047(15) -0.0014(13) 0.0048(16)
Mo2 0.01254(15) 0.01204(15) 0.00941(14) 0.00056(11) -0.00083(10) -0.00189(12)
C21 0.030(2) 0.031(2) 0.0173(19) -0.0023(17) 0.0030(16) -0.0195(19)
C22 0.016(2) 0.023(2) 0.042(3) -0.0027(18) -0.0074(17) -0.0081(17)
C23 0.028(2) 0.019(2) 0.0195(19) 0.0027(15) -0.0084(15) -0.0113(17)
C24 0.028(2) 0.020(2) 0.0194(19) -0.0053(16) -0.0025(15) -0.0066(17)
C25 0.030(2) 0.0166(19) 0.0194(19) 0.0018(15) -0.0089(16) -0.0106(17)
P3 0.0112(4) 0.0137(4) 0.0099(4) 0.0010(3) 0.0013(3) -0.0002(3)
C31 0.0121(16) 0.0123(16) 0.0105(16) 0.0002(13) 0.0035(12) -0.0049(13)
C32 0.0115(16) 0.0105(16) 0.0126(16) -0.0001(13) 0.0018(13) -0.0022(13)
C33 0.0133(17) 0.0142(17) 0.0118(16) -0.0017(13) 0.0031(13) -0.0006(14)
C34 0.0146(17) 0.0120(17) 0.0104(16) 0.0007(13) 0.0020(13) -0.0029(13)
C35 0.0128(17) 0.0139(17) 0.0132(17) 0.0027(13) -0.0007(13) -0.0003(14)
C36 0.0127(17) 0.0144(17) 0.0112(16) 0.0009(13) 0.0017(13) -0.0022(14)
C41 0.0119(17) 0.0184(18) 0.0144(17) 0.0016(14) 0.0019(13) 0.0017(14)
C42 0.0111(17) 0.038(2) 0.0154(18) -0.0025(16) -0.0013(13) 0.0028(17)
C43 0.0128(18) 0.024(2) 0.024(2) 0.0039(16) 0.0000(14) -0.0014(15)
C44 0.0202(19) 0.0193(19) 0.0203(19) 0.0046(15) 0.0043(15) 0.0050(16)
C51 0.0191(18) 0.0197(19) 0.0080(16) 0.0021(14) 0.0013(13) -0.0012(15)
C52 0.022(2) 0.034(2) 0.0138(18) 0.0057(16) 0.0036(15) -0.0021(18)
C53 0.041(2) 0.024(2) 0.0112(18) 0.0002(16) 0.0025(16) 0.0038(19)
C54 0.023(2) 0.025(2) 0.0113(17) 0.0041(15) 0.0000(14) -0.0009(16)
C61 0.0136(17) 0.0158(18) 0.0149(17) -0.0013(14) 0.0027(13) 0.0050(14)
C62 0.026(2) 0.0187(19) 0.0167(18) 0.0000(15) 0.0019(15) 0.0043(16)
C63 0.0145(18) 0.024(2) 0.025(2) 0.0031(16) 0.0039(15) 0.0058(16)
C64 0.0218(19) 0.0168(18) 0.0142(17) -0.0011(14) 0.0053(14) 0.0037(15)
C3 0.091(7) 0.164(10) 0.095(6) -0.042(7) 0.000(5) 0.054(7)
C4 0.065(5) 0.068(5) 0.096(6) 0.028(4) 0.048(4) 0.044(4)
C5 0.082(5) 0.129(7) 0.026(3) 0.025(4) 0.030(3) 0.088(5)
C6 0.098(6) 0.109(6) 0.065(4) 0.048(4) 0.060(4) 0.079(5)

loop_
_atom_type_symbol
_atom_type_description
_atom_type_scat_dispersion_real
_atom_type_scat_dispersion_imag
_atom_type_scat_source
C C 0.0033 0.0016 'International Tables Vol C Tables 4.2.6.8 and 6.1.1.4'
O O 0.0106 0.0060 'International Tables Vol C Tables 4.2.6.8 and 6.1.1.4'
P P 0.1023 0.0942 'International Tables Vol C Tables 4.2.6.8 and 6.1.1.4'
Mo Mo -1.6832 0.6857 'International Tables Vol C Tables 4.2.6.8 and 6.1.1.4'
Cl Cl 0.1484 0.1585 'International Tables Vol C Tables 4.2.6.8 and 6.1.1.4'
Cu Cu 0.3201 1.2651 'International Tables Vol C Tables 4.2.6.8 and 6.1.1.4'
H H 0.0000 0.0000 'International Tables Vol C Tables 4.2.6.8 and 6.1.1.4'

loop_
_geom_angle_atom_site_label_1
_geom_angle_atom_site_label_2
_geom_angle_atom_site_label_3
_geom_angle
_geom_angle_site_symmetry_1
_geom_angle_site_symmetry_3
C1 Mo1 C2 81.53(16) . .
C1 Mo1 P3 103.62(10) . .
C2 Mo1 P3 87.67(11) . .
C1 Mo1 C13 106.03(14) . .
C2 Mo1 C13 96.63(14) . .
P3 Mo1 C13 150.34(10) . .
C1 Mo1 C12 141.29(13) . .
C2 Mo1 C12 98.42(15) . .
P3 Mo1 C12 115.07(10) . .
C13 Mo1 C12 35.28(13) . .
C1 Mo1 C11 144.04(14) . .
C2 Mo1 C11 129.43(14) . .
P3 Mo1 C11 96.34(9) . .
C13 Mo1 C11 58.58(13) . .
C12 Mo1 C11 35.25(13) . .
C1 Mo1 C14 90.12(14) . .
C2 Mo1 C14 125.82(14) . .
P3 Mo1 C14 145.68(10) . .
C13 Mo1 C14 35.13(13) . .
C12 Mo1 C14 58.39(13) . .
C11 Mo1 C14 58.16(13) . .
C1 Mo1 C15 109.40(14) . .
C2 Mo1 C15 154.40(14) . .
P3 Mo1 C15 110.96(10) . .
C13 Mo1 C15 58.46(13) . .
C12 Mo1 C15 58.30(13) . .
C11 Mo1 C15 34.74(12) . .
C14 Mo1 C15 35.03(13) . .
C1 Mo1 Cu1 58.55(10) . .
C2 Mo1 Cu1 105.60(11) . .
P3 Mo1 Cu1 52.82(3) . .
C13 Mo1 Cu1 149.69(9) . .
C12 Mo1 Cu1 151.89(10) . .
C11 Mo1 Cu1 116.74(9) . .
C14 Mo1 Cu1 114.95(9) . .
C15 Mo1 Cu1 99.75(9) . .
Cl1 Cu1 P3 155.64(4) . .
Cl1 Cu1 C1 105.94(10) . .
P3 Cu1 C1 93.61(10) . .
Cl1 Cu1 Mo1 148.87(3) . .
P3 Cu1 Mo1 54.71(3) . .
C1 Cu1 Mo1 45.24(9) . .
O1 C1 Mo1 170.4(3) . .
O1 C1 Cu1 113.1(3) . .
Mo1 C1 Cu1 76.22(12) . .
O2 C2 Mo1 178.1(3) . .
C15 C11 C12 108.4(3) . .
C15 C11 Mo1 73.5(2) . .
C12 C11 Mo1 72.0(2) . .
C15 C11 H11 125.8 . .
C12 C11 H11 125.8 . .
Mo1 C11 H11 120.5 . .
C13 C12 C11 107.8(3) . .
C13 C12 Mo1 72.2(2) . .
C11 C12 Mo1 72.8(2) . .
C13 C12 H12 126.1 . .
C11 C12 H12 126.1 . .
Mo1 C12 H12 120.7 . .
C14 C13 C12 107.8(3) . .
C14 C13 Mo1 73.1(2) . .
C12 C13 Mo1 72.5(2) . .
C14 C13 H13 126.1 . .
C12 C13 H13 126.1 . .
Mo1 C13 H13 120.2 . .
C13 C14 C15 108.3(3) . .
C13 C14 Mo1 71.8(2) . .
C15 C14 Mo1 73.3(2) . .
C13 C14 H14 125.8 . .
C15 C14 H14 125.8 . .
Mo1 C14 H14 120.8 . .
C11 C15 C14 107.6(3) . .
C11 C15 Mo1 71.8(2) . .
C14 C15 Mo1 71.7(2) . .
C11 C15 H15 126.2 . .
C14 C15 H15 126.2 . .
Mo1 C15 H15 122.1 . .
C31 Mo2 C35 65.52(12) . .
C31 Mo2 C24 159.11(14) . .
C35 Mo2 C24 124.01(13) . .
C31 Mo2 C36 37.81(12) . .
C35 Mo2 C36 35.59(11) . .
C24 Mo2 C36 158.46(12) . .
C31 Mo2 C21 129.40(13) . .
C35 Mo2 C21 136.44(14) . .
C24 Mo2 C21 59.15(15) . .
C36 Mo2 C21 126.62(14) . .
C31 Mo2 C23 162.87(13) . .
C35 Mo2 C23 98.07(13) . .
C24 Mo2 C23 35.62(14) . .
C36 Mo2 C23 125.33(13) . .
C21 Mo2 C23 58.96(14) . .
C31 Mo2 C22 140.29(14) . .
C35 Mo2 C22 103.99(14) . .
C24 Mo2 C22 59.25(15) . .
C36 Mo2 C22 111.81(14) . .
C21 Mo2 C22 35.46(14) . .
C23 Mo2 C22 35.41(15) . .
C31 Mo2 C33 65.53(12) . .
C35 Mo2 C33 63.64(12) . .
C24 Mo2 C33 100.59(14) . .
C36 Mo2 C33 76.83(12) . .
C21 Mo2 C33 156.32(14) . .
C23 Mo2 C33 112.83(13) . .
C22 Mo2 C33 146.90(14) . .
C31 Mo2 C25 137.56(12) . .
C35 Mo2 C25 156.92(12) . .
C24 Mo2 C25 35.28(13) . .
C36 Mo2 C25 160.48(13) . .
C21 Mo2 C25 35.69(15) . .
C23 Mo2 C25 58.94(13) . .
C22 Mo2 C25 59.19(15) . .
C33 Mo2 C25 120.65(14) . .
C31 Mo2 C34 77.51(12) . .
C35 Mo2 C34 35.53(12) . .
C24 Mo2 C34 100.47(13) . .
C36 Mo2 C34 64.84(12) . .
C21 Mo2 C34 150.55(13) . .
C23 Mo2 C34 91.91(13) . .
C22 Mo2 C34 117.22(13) . .
C33 Mo2 C34 35.51(11) . .
C25 Mo2 C34 134.27(13) . .
C31 Mo2 C32 37.34(12) . .
C35 Mo2 C32 75.74(12) . .
C24 Mo2 C32 122.98(13) . .
C36 Mo2 C32 66.51(12) . .
C21 Mo2 C32 143.89(13) . .
C23 Mo2 C32 146.99(13) . .
C22 Mo2 C32 177.54(14) . .
C33 Mo2 C32 35.17(11) . .
C25 Mo2 C32 121.78(13) . .
C34 Mo2 C32 63.98(12) . .
C31 Mo2 P3 47.34(9) . .
C35 Mo2 P3 105.04(9) . .
C24 Mo2 P3 130.69(10) . .
C36 Mo2 P3 69.55(8) . .
C21 Mo2 P3 82.87(10) . .
C23 Mo2 P3 140.88(11) . .
C22 Mo2 P3 107.25(12) . .
C33 Mo2 P3 105.68(9) . .
C25 Mo2 P3 95.65(10) . .
C34 Mo2 P3 124.85(9) . .
C32 Mo2 P3 70.58(9) . .
C22 C21 C25 108.3(4) . .
C22 C21 Mo2 72.7(2) . .
C25 C21 Mo2 72.6(2) . .
C22 C21 H21 125.9 . .
C25 C21 H21 125.9 . .
Mo2 C21 H21 120.6 . .
C23 C22 C21 107.6(4) . .
C23 C22 Mo2 72.0(2) . .
C21 C22 Mo2 71.9(2) . .
C23 C22 H22 126.2 . .
C21 C22 H22 126.2 . .
Mo2 C22 H22 121.7 . .
C22 C23 C24 108.2(3) . .
C22 C23 Mo2 72.6(2) . .
C24 C23 Mo2 71.8(2) . .
C22 C23 H23 125.9 . .
C24 C23 H23 125.9 . .
Mo2 C23 H23 121.4 . .
C25 C24 C23 108.3(4) . .
C25 C24 Mo2 73.1(2) . .
C23 C24 Mo2 72.6(2) . .
C25 C24 H24 125.8 . .
C23 C24 H24 125.8 . .
Mo2 C24 H24 120.2 . .
C24 C25 C21 107.6(4) . .
C24 C25 Mo2 71.6(2) . .
C21 C25 Mo2 71.7(2) . .
C24 C25 H25 126.2 . .
C21 C25 H25 126.2 . .
Mo2 C25 H25 122.2 . .
C31 P3 Cu1 123.81(12) . .
C31 P3 Mo1 141.24(11) . .
Cu1 P3 Mo1 72.47(3) . .
C31 P3 Mo2 61.48(10) . .
Cu1 P3 Mo2 97.95(4) . .
Mo1 P3 Mo2 157.00(4) . .
C32 C31 C36 121.8(3) . .
C32 C31 P3 110.8(2) . .
C36 C31 P3 107.3(2) . .
C32 C31 Mo2 77.23(19) . .
C36 C31 Mo2 75.42(19) . .
P3 C31 Mo2 71.18(11) . .
C33 C32 C31 116.7(3) . .
C33 C32 C41 118.0(3) . .
C31 C32 C41 124.7(3) . .
C33 C32 Mo2 71.40(19) . .
C31 C32 Mo2 65.43(18) . .
C41 C32 Mo2 142.5(2) . .
C32 C33 C34 122.4(3) . .
C32 C33 Mo2 73.44(19) . .
C34 C33 Mo2 72.76(19) . .
C32 C33 H33 118.8 . .
C34 C33 H33 118.8 . .
Mo2 C33 H33 127.1 . .
C35 C34 C33 118.6(3) . .
C35 C34 C51 121.9(3) . .
C33 C34 C51 119.1(3) . .
C35 C34 Mo2 70.99(19) . .
C33 C34 Mo2 71.74(19) . .
C51 C34 Mo2 134.7(2) . .
C36 C35 C34 123.6(3) . .
C36 C35 Mo2 72.35(19) . .
C34 C35 Mo2 73.5(2) . .
C36 C35 H35 118.2 . .
C34 C35 H35 118.2 . .
Mo2 C35 H35 128.4 . .
C35 C36 C31 115.9(3) . .
C35 C36 C61 119.6(3) . .
C31 C36 C61 124.3(3) . .
C35 C36 Mo2 72.1(2) . .
C31 C36 Mo2 66.76(18) . .
C61 C36 Mo2 135.9(2) . .
C32 C41 C44 112.5(3) . .
C32 C41 C42 113.5(3) . .
C44 C41 C42 109.2(3) . .
C32 C41 C43 105.6(3) . .
C44 C41 C43 108.7(3) . .
C42 C41 C43 107.1(3) . .
C41 C42 H42A 109.5 . .
C41 C42 H42B 109.5 . .
H42A C42 H42B 109.5 . .
C41 C42 H42C 109.5 . .
H42A C42 H42C 109.5 . .
H42B C42 H42C 109.5 . .
C41 C43 H43A 109.5 . .
C41 C43 H43B 109.5 . .
H43A C43 H43B 109.5 . .
C41 C43 H43C 109.5 . .
H43A C43 H43C 109.5 . .
H43B C43 H43C 109.5 . .
C41 C44 H44A 109.5 . .
C41 C44 H44B 109.5 . .
H44A C44 H44B 109.5 . .
C41 C44 H44C 109.5 . .
H44A C44 H44C 109.5 . .
H44B C44 H44C 109.5 . .
C53 C51 C52 108.0(3) . .
C53 C51 C54 109.2(3) . .
C52 C51 C54 108.2(3) . .
C53 C51 C34 113.1(3) . .
C52 C51 C34 105.5(3) . .
C54 C51 C34 112.5(3) . .
C51 C52 H52A 109.5 . .
C51 C52 H52B 109.5 . .
H52A C52 H52B 109.5 . .
C51 C52 H52C 109.5 . .
H52A C52 H52C 109.5 . .
H52B C52 H52C 109.5 . .
C51 C53 H53A 109.5 . .
C51 C53 H53B 109.5 . .
H53A C53 H53B 109.5 . .
C51 C53 H53C 109.5 . .
H53A C53 H53C 109.5 . .
H53B C53 H53C 109.5 . .
C51 C54 H54A 109.5 . .
C51 C54 H54B 109.5 . .
H54A C54 H54B 109.5 . .
C51 C54 H54C 109.5 . .
H54A C54 H54C 109.5 . .
H54B C54 H54C 109.5 . .
C63 C61 C62 108.8(3) . .
C63 C61 C64 109.4(3) . .
C62 C61 C64 107.4(3) . .
C63 C61 C36 112.2(3) . .
C62 C61 C36 109.0(3) . .
C64 C61 C36 110.1(3) . .
C61 C62 H62A 109.5 . .
C61 C62 H62B 109.5 . .
H62A C62 H62B 109.5 . .
C61 C62 H62C 109.5 . .
H62A C62 H62C 109.5 . .
H62B C62 H62C 109.5 . .
C61 C63 H63A 109.5 . .
C61 C63 H63B 109.5 . .
H63A C63 H63B 109.5 . .
C61 C63 H63C 109.5 . .
H63A C63 H63C 109.5 . .
H63B C63 H63C 109.5 . .
C61 C64 H64A 109.5 . .
C61 C64 H64B 109.5 . .
H64A C64 H64B 109.5 . .
C61 C64 H64C 109.5 . .
H64A C64 H64C 109.5 . .
H64B C64 H64C 109.5 . .
C4 C3 H3A 109.5 . .
C4 C3 H3B 109.5 . .
H3A C3 H3B 109.5 . .
C4 C3 H3C 109.5 . .
H3A C3 H3C 109.5 . .
H3B C3 H3C 109.5 . .
C3 C4 C5 123.6(8) . .
C3 C4 C6 108.1(10) . 3_556
C5 C4 C6 128.2(7) . 3_556
C6 C5 C4 119.9(6) . .
C6 C5 H5 120.0 . .
C4 C5 H5 120.0 . .
C5 C6 C4 111.9(8) . 3_556
C5 C6 H6 124.1 . .
C4 C6 H6 124.1 3_556 .

loop_
_geom_bond_atom_site_label_1
_geom_bond_atom_site_label_2
_geom_bond_distance
_geom_bond_site_symmetry_2
Mo1 C1 1.961(4) .
Mo1 C2 1.961(4) .
Mo1 P3 2.2955(10) .
Mo1 C13 2.336(3) .
Mo1 C12 2.340(4) .
Mo1 C11 2.351(4) .
Mo1 C14 2.352(3) .
Mo1 C15 2.373(4) .
Mo1 Cu1 2.6818(7) .
Cu1 Cl1 2.1628(10) .
Cu1 P3 2.2405(11) .
Cu1 C1 2.356(4) .
C1 O1 1.170(4) .
C2 O2 1.155(5) .
C11 C15 1.410(5) .
C11 C12 1.420(5) .
C11 H11 0.9500 .
C12 C13 1.417(5) .
C12 H12 0.9500 .
C13 C14 1.415(5) .
C13 H13 0.9500 .
C14 C15 1.422(5) .
C14 H14 0.9500 .
C15 H15 0.9500 .
Mo2 C31 2.191(3) .
Mo2 C35 2.304(3) .
Mo2 C24 2.305(4) .
Mo2 C36 2.307(4) .
Mo2 C21 2.312(4) .
Mo2 C23 2.315(4) .
Mo2 C22 2.323(4) .
Mo2 C33 2.323(3) .
Mo2 C25 2.324(4) .
Mo2 C34 2.336(3) .
Mo2 C32 2.349(3) .
Mo2 P3 2.3599(10) .
C21 C22 1.412(6) .
C21 C25 1.421(6) .
C21 H21 0.9500 .
C22 C23 1.410(6) .
C22 H22 0.9500 .
C23 C24 1.413(6) .
C23 H23 0.9500 .
C24 C25 1.403(5) .
C24 H24 0.9500 .
C25 H25 0.9500 .
P3 C31 1.834(3) .
C31 C32 1.461(5) .
C31 C36 1.462(5) .
C32 C33 1.412(4) .
C32 C41 1.534(5) .
C33 C34 1.421(5) .
C33 H33 0.9500 .
C34 C35 1.416(5) .
C34 C51 1.542(5) .
C35 C36 1.409(5) .
C35 H35 0.9500 .
C36 C61 1.550(5) .
C41 C44 1.535(5) .
C41 C42 1.537(5) .
C41 C43 1.548(5) .
C42 H42A 0.9800 .
C42 H42B 0.9800 .
C42 H42C 0.9800 .
C43 H43A 0.9800 .
C43 H43B 0.9800 .
C43 H43C 0.9800 .
C44 H44A 0.9800 .
C44 H44B 0.9800 .
C44 H44C 0.9800 .
C51 C53 1.536(5) .
C51 C52 1.537(5) .
C51 C54 1.541(5) .
C52 H52A 0.9800 .
C52 H52B 0.9800 .
C52 H52C 0.9800 .
C53 H53A 0.9800 .
C53 H53B 0.9800 .
C53 H53C 0.9800 .
C54 H54A 0.9800 .
C54 H54B 0.9800 .
C54 H54C 0.9800 .
C61 C63 1.536(5) .
C61 C62 1.536(5) .
C61 C64 1.541(5) .
C62 H62A 0.9800 .
C62 H62B 0.9800 .
C62 H62C 0.9800 .
C63 H63A 0.9800 .
C63 H63B 0.9800 .
C63 H63C 0.9800 .
C64 H64A 0.9800 .
C64 H64B 0.9800 .
C64 H64C 0.9800 .
C3 C4 1.308(9) .
C3 H3A 0.9800 .
C3 H3B 0.9800 .
C3 H3C 0.9800 .
C4 C5 1.364(9) .
C4 C6 1.410(9) 3_556
C5 C6 1.331(8) .
C5 H5 0.9500 .
C6 C4 1.410(9) 3_556
C6 H6 0.9500 .
